data_7046431
loop_
_publ_author_name
'Chen, Mengzhen'
'Lan, Ying'
'Zheng, Jiqing'
'Pan, Fangfang'
'Song, Xiangzhi'
'He, Lei'

_publ_section_title
;
 No aggregation-induced-emission but quenching of phosphorescence for an
 iridium complex with a 2,2-diphenylvinyl motif: a joint experimental and
 theoretical study.
;
_journal_issue 24
_journal_name_full 'Dalton transactions (Cambridge, England : 2003)'
_journal_page_first 8023
_journal_page_last 8031
_journal_paper_doi 10.1039/c8dt01084f
_journal_volume 47
_journal_year 2018
_chemical_formula_moiety 'C55 H43 Ir N2 O2, C H4 O, 0.4(C H Cl3)'
_chemical_formula_sum 'C56.4 H47.4 Cl1.2 Ir N2 O3'
_chemical_formula_weight 1035.90
_space_group_crystal_system orthorhombic
_space_group_IT_number 61
_space_group_name_Hall '-P 2ac 2ab'
_space_group_name_H-M_alt 'P b c a'
_symmetry_space_group_name_Hall '-P 2ac 2ab'
_symmetry_space_group_name_H-M 'P b c a'
_atom_sites_solution_hydrogens geom
_audit_creation_date 2017-09-01
_audit_creation_method
;
Olex2 1.2
(compiled 2017.03.28 svn.r3405 for OlexSys, GUI svn.r5337)
;
_audit_update_record
;
2018-03-21 deposited with the CCDC.
2018-05-21 downloaded from the CCDC.
;
_cell_angle_alpha 90
_cell_angle_beta 90
_cell_angle_gamma 90
_cell_formula_units_Z 8
_cell_length_a 17.450(4)
_cell_length_b 15.904(3)
_cell_length_c 34.461(7)
_cell_measurement_reflns_used 26604
_cell_measurement_temperature 153.15(10)
_cell_measurement_theta_max 27.4816
_cell_measurement_theta_min 1.2804
_cell_volume 9564(3)
_computing_molecular_graphics 'Olex2 (Dolomanov et al., 2009)'
_computing_publication_material 'Olex2 (Dolomanov et al., 2009)'
_computing_structure_refinement 'ShelXL (Sheldrick, 2015)'
_diffrn_ambient_temperature 153.15(10)
_diffrn_measured_fraction_theta_full 0.996
_diffrn_measured_fraction_theta_max 0.995
_diffrn_measurement_device_type 'Rigaku Pilatus 200K'
_diffrn_radiation_type MoK\a
_diffrn_radiation_wavelength 0.71073
_diffrn_reflns_av_R_equivalents 0.0534
_diffrn_reflns_av_unetI/netI 0.0591
_diffrn_reflns_Laue_measured_fraction_full 0.996
_diffrn_reflns_Laue_measured_fraction_max 0.995
_diffrn_reflns_limit_h_max 13
_diffrn_reflns_limit_h_min -22
_diffrn_reflns_limit_k_max 16
_diffrn_reflns_limit_k_min -20
_diffrn_reflns_limit_l_max 44
_diffrn_reflns_limit_l_min -41
_diffrn_reflns_number 34445
_diffrn_reflns_point_group_measured_fraction_full 0.996
_diffrn_reflns_point_group_measured_fraction_max 0.995
_diffrn_reflns_theta_full 25.242
_diffrn_reflns_theta_max 27.479
_diffrn_reflns_theta_min 2.334
_exptl_absorpt_coefficient_mu 2.905
_exptl_absorpt_correction_T_max 1.0
_exptl_absorpt_correction_T_min 0.4160
_exptl_absorpt_correction_type multi-scan
_exptl_absorpt_process_details SADABS
_exptl_crystal_colour red
_exptl_crystal_colour_primary red
_exptl_crystal_density_diffrn 1.439
_exptl_crystal_description block
_exptl_crystal_F_000 4170
_exptl_crystal_size_max 0.25
_exptl_crystal_size_mid 0.21
_exptl_crystal_size_min 0.17
_refine_diff_density_max 1.808
_refine_diff_density_min -2.158
_refine_diff_density_rms 0.171
_refine_ls_extinction_method none
_refine_ls_goodness_of_fit_ref 1.210
_refine_ls_hydrogen_treatment constr
_refine_ls_matrix_type full
_refine_ls_number_parameters 692
_refine_ls_number_reflns 10916
_refine_ls_number_restraints 193
_refine_ls_restrained_S_all 1.209
_refine_ls_R_factor_all 0.0926
_refine_ls_R_factor_gt 0.0808
_refine_ls_shift/su_max 0.002
_refine_ls_shift/su_mean 0.000
_refine_ls_structure_factor_coef Fsqd
_refine_ls_weighting_details 'w=1/[\s^2^(Fo^2^)+(0.0586P)^2^+94.3428P] where P=(Fo^2^+2Fc^2^)/3'
_refine_ls_weighting_scheme calc
_refine_ls_wR_factor_gt 0.1804
_refine_ls_wR_factor_ref 0.1878
_reflns_Friedel_coverage 0.000
_reflns_number_gt 9588
_reflns_number_total 10916
_reflns_threshold_expression 'I > 2\s(I)'
_cod_data_source_file c8dt01084f2.cif
_cod_data_source_block a
_cod_depositor_comments 'Adding full bibliography for 7046431.cif.'
_cod_original_formula_sum 'C56.40 H47.40 Cl1.20 Ir N2 O3'
_cod_database_code 7046431
_shelx_shelxl_version_number 2014/7
_shelx_space_group_comment
;
The symmetry employed for this shelxl refinement is uniquely defined
by the following loop, which should always be used as a source of
symmetry information in preference to the above space-group names.
They are only intended as comments.
;
_shelx_estimated_absorpt_t_max 0.638
_shelx_estimated_absorpt_t_min 0.530
_olex2_refinement_description
;
1. Fixed Uiso
 At 1.2 times of:
  All C(H) groups, All C(H,H) groups
 At 1.5 times of:
  All C(H,H,H) groups, All O(H) groups
2. Restrained distances
 Cl3-C70 = Cl1-C70 = Cl2-C70 = Cl4-C71 = Cl5-C71 = Cl6-C71
 1.73 with sigma of 0.02
 C51-C50 \\sim C44-C43
 with sigma of 0.01
3. Uiso/Uaniso restraints and constraints
Uanis(Cl1) \\sim Ueq, Uanis(C49) \\sim Ueq: with sigma of 0.005 and sigma for
terminal atoms of 0.01
Uanis(C56) \\sim Ueq, Uanis(C55) \\sim Ueq, Uanis(C54) \\sim Ueq, Uanis(C53)
\\sim Ueq, Uanis(C52) \\sim Ueq, Uanis(C51) \\sim Ueq, Uanis(C66) \\sim Ueq,
Uanis(C67) \\sim Ueq, Uanis(C59) \\sim Ueq, Uanis(C65) \\sim Ueq, Uanis(C60)
\\sim Ueq, Uanis(C61) \\sim Ueq, Uanis(C64) \\sim Ueq, Uanis(C63) \\sim Ueq,
Uanis(C58) \\sim Ueq, Uanis(C57) \\sim Ueq, Uanis(C62) \\sim Ueq, Uanis(C44)
\\sim Ueq, Uanis(C43) \\sim Ueq, Uanis(C50) \\sim Ueq, Uanis(C70) \\sim Ueq,
Uanis(C45) \\sim Ueq, Uanis(C47) \\sim Ueq, Uanis(C48) \\sim Ueq, Uanis(C46)
\\sim Ueq, Uanis(Cl5) \\sim Ueq, Uanis(Cl4) \\sim Ueq, Uanis(Cl6) \\sim Ueq,
Uanis(Cl2) \\sim Ueq: with sigma of 0.01 and sigma for terminal atoms of 0.02
Uanis(C55) = Uanis(Cl4)
4. Others
 Fixed Sof: H42A(0.35) H42(0.65) C43(0.35) C44(0.35) C45(0.35) H45(0.35)
 C46(0.35) H46(0.35) C47(0.35) H47(0.35) C48(0.35) H48(0.35) C49(0.35)
 H49(0.35) C50(0.65) C51(0.65) C52(0.65) H52(0.65) C53(0.65) H53(0.65)
 C54(0.65) H54(0.65) C55(0.65) H55(0.65) C56(0.65) H56(0.65) C57(0.35)
 C62(0.35) H62(0.35) C61(0.35) H61(0.35) C60(0.35) H60(0.35) C59(0.35)
 H59(0.35) C58(0.35) H58(0.35) C68(0.65) C67(0.65) H67(0.65) C66(0.65)
 H66(0.65) C65(0.65) H65(0.65) C64(0.65) H64(0.65) C63(0.65) H63(0.65) Cl3(0.2)
 Cl1(0.2) Cl2(0.2) Cl4(0.2) Cl6(0.2) Cl5(0.2) C70(0.2) H70(0.2) C71(0.2)
 H71(0.2)
 Fixed Uiso: C71(0.1)
5.a Ternary CH refined with riding coordinates:
 C70(H70), C71(H71)
5.b Aromatic/amide H refined with riding coordinates:
 C3(H3), C6(H6), C7(H7), C8(H8), C9(H9), C13(H13), C15(H15), C16(H16),
 C17(H17), C20(H20), C21(H21), C22(H22), C23(H23), C24(H24), C26(H26), C27(H27),
  C28(H28), C29(H29), C30(H30), C31(H31), C32(H32), C33(H33), C34(H34),
 C38(H38), C40(H40), C41(H41), C42(H42A), C42(H42), C45(H45), C46(H46),
 C47(H47), C48(H48), C49(H49), C52(H52), C53(H53), C54(H54), C55(H55), C56(H56),
  C62(H62), C61(H61), C60(H60), C59(H59), C58(H58), C67(H67), C66(H66),
 C65(H65), C64(H64), C63(H63)
5.c Fitted hexagon refined as free rotating group:
 C44(C45,C46,C47,C48,C49), C51(C52,C53,C54,C55,C56), C57(C62,C61,C60,C59,C58),
 C68(C67,C66,C65,C64,C63)
5.d Idealised Me refined as rotating group:
 C1(H1A,H1B,H1C), C5(H5A,H5B,H5C), C69(H69A,H69B,H69C)
5.e Idealised tetrahedral OH refined as rotating group:
 O3(H3A)
;
_olex2_submission_special_instructions 'No special instructions were received'

loop_
_space_group_symop_operation_xyz
'x, y, z'
'-x+1/2, -y, z+1/2'
'-x, y+1/2, -z+1/2'
'x+1/2, -y+1/2, -z'
'-x, -y, -z'
'x-1/2, y, -z-1/2'
'x, -y-1/2, z-1/2'
'-x-1/2, y-1/2, z'

loop_
_atom_site_label
_atom_site_type_symbol
_atom_site_fract_x
_atom_site_fract_y
_atom_site_fract_z
_atom_site_U_iso_or_equiv
_atom_site_adp_type
_atom_site_occupancy
_atom_site_site_symmetry_order
_atom_site_calc_flag
_atom_site_refinement_flags_posn
_atom_site_refinement_flags_adp
_atom_site_refinement_flags_occupancy
_atom_site_disorder_assembly
_atom_site_disorder_group
Ir1 Ir 0.39658(2) 0.33096(2) 0.52640(2) 0.02168(11) Uani 1 1 d . . . . .
O1 O 0.3099(3) 0.3025(4) 0.48399(16) 0.0244(12) Uani 1 1 d . . . . .
O2 O 0.4779(3) 0.3367(3) 0.47954(16) 0.0255(12) Uani 1 1 d . . . . .
N1 N 0.3628(4) 0.4538(4) 0.5221(2) 0.0246(14) Uani 1 1 d . . . . .
N2 N 0.4285(4) 0.2076(4) 0.5344(2) 0.0236(14) Uani 1 1 d . . . . .
C1 C 0.5321(5) 0.3194(6) 0.4173(3) 0.038(2) Uani 1 1 d . . . . .
H1A H 0.5630 0.3695 0.4227 0.056 Uiso 1 1 calc GR . . . .
H1B H 0.5145 0.3207 0.3903 0.056 Uiso 1 1 calc GR . . . .
H1C H 0.5631 0.2689 0.4216 0.056 Uiso 1 1 calc GR . . . .
C2 C 0.4638(5) 0.3180(5) 0.4441(3) 0.0265(18) Uani 1 1 d . . . . .
C3 C 0.3926(5) 0.2942(6) 0.4286(3) 0.0324(19) Uani 1 1 d . . . . .
H3 H 0.3921 0.2804 0.4018 0.039 Uiso 1 1 calc R . . . .
C4 C 0.3226(5) 0.2884(5) 0.4477(2) 0.0233(16) Uani 1 1 d . . . . .
C5 C 0.2518(6) 0.2644(6) 0.4251(3) 0.038(2) Uani 1 1 d . . . . .
H5A H 0.2273 0.2158 0.4374 0.058 Uiso 1 1 calc GR . . . .
H5B H 0.2663 0.2499 0.3984 0.058 Uiso 1 1 calc GR . . . .
H5C H 0.2160 0.3118 0.4247 0.058 Uiso 1 1 calc GR . . . .
C6 C 0.3965(5) 0.1431(5) 0.5152(3) 0.0287(18) Uani 1 1 d . . . . .
H6 H 0.3589 0.1541 0.4960 0.034 Uiso 1 1 calc R . . . .
C7 C 0.4174(5) 0.0601(6) 0.5230(3) 0.0318(19) Uani 1 1 d . . . . .
H7 H 0.3928 0.0146 0.5103 0.038 Uiso 1 1 calc R . . . .
C8 C 0.4749(5) 0.0459(5) 0.5499(3) 0.037(2) Uani 1 1 d . . . . .
H8 H 0.4905 -0.0099 0.5557 0.044 Uiso 1 1 calc R . . . .
C9 C 0.5097(5) 0.1134(5) 0.5683(3) 0.0302(19) Uani 1 1 d . . . . .
H9 H 0.5501 0.1039 0.5862 0.036 Uiso 1 1 calc R . . . .
C10 C 0.4852(5) 0.1956(5) 0.5605(3) 0.0253(17) Uani 1 1 d . . . . .
C11 C 0.5140(4) 0.2720(5) 0.5781(3) 0.0268(17) Uani 1 1 d . . . . .
C12 C 0.4758(5) 0.3465(5) 0.5666(2) 0.0215(15) Uani 1 1 d . . . . .
C13 C 0.4998(5) 0.4206(5) 0.5861(3) 0.0276(18) Uani 1 1 d . . . . .
H13 H 0.4736 0.4717 0.5808 0.033 Uiso 1 1 calc R . . . .
C14 C 0.5600(5) 0.4223(6) 0.6127(3) 0.0291(18) Uani 1 1 d . . . . .
C15 C 0.5966(5) 0.3468(6) 0.6225(3) 0.033(2) Uani 1 1 d . . . . .
H15 H 0.6374 0.3469 0.6408 0.039 Uiso 1 1 calc R . . . .
C16 C 0.5735(5) 0.2727(5) 0.6058(3) 0.032(2) Uani 1 1 d . . . . .
H16 H 0.5978 0.2215 0.6129 0.039 Uiso 1 1 calc R . . . .
C17 C 0.5791(5) 0.5005(6) 0.6341(3) 0.0332(19) Uani 1 1 d . . . . .
H17 H 0.5374 0.5366 0.6403 0.040 Uiso 1 1 calc R . . . .
C18 C 0.6496(5) 0.5261(6) 0.6458(2) 0.0288(18) Uani 1 1 d . . . . .
C19 C 0.6584(6) 0.5999(6) 0.6713(3) 0.039(2) Uani 1 1 d . . . . .
C20 C 0.6002(8) 0.6259(9) 0.6957(4) 0.072(4) Uani 1 1 d . . . . .
H20 H 0.5528 0.5964 0.6961 0.086 Uiso 1 1 calc R . . . .
C21 C 0.6111(10) 0.6959(12) 0.7199(5) 0.093(6) Uani 1 1 d . . . . .
H21 H 0.5715 0.7123 0.7372 0.112 Uiso 1 1 calc R . . . .
C22 C 0.6780(10) 0.7409(9) 0.7189(4) 0.084(5) Uani 1 1 d . . . . .
H22 H 0.6836 0.7899 0.7345 0.101 Uiso 1 1 calc R . . . .
C23 C 0.7360(8) 0.7157(7) 0.6958(3) 0.054(3) Uani 1 1 d . . . . .
H23 H 0.7831 0.7457 0.6956 0.065 Uiso 1 1 calc R . . . .
C24 C 0.7264(7) 0.6452(7) 0.6723(3) 0.048(3) Uani 1 1 d . . . . .
H24 H 0.7678 0.6275 0.6564 0.058 Uiso 1 1 calc R . . . .
C25 C 0.7214(5) 0.4869(6) 0.6315(3) 0.034(2) Uani 1 1 d . . . . .
C26 C 0.7718(6) 0.4452(7) 0.6562(4) 0.051(3) Uani 1 1 d . . . . .
H26 H 0.7581 0.4388 0.6827 0.061 Uiso 1 1 calc R . . . .
C27 C 0.8406(6) 0.4127(8) 0.6438(4) 0.064(4) Uani 1 1 d . . . . .
H27 H 0.8734 0.3834 0.6611 0.077 Uiso 1 1 calc R . . . .
C28 C 0.8608(7) 0.4238(8) 0.6051(5) 0.066(4) Uani 1 1 d . . . . .
H28 H 0.9083 0.4021 0.5960 0.079 Uiso 1 1 calc R . . . .
C29 C 0.8140(8) 0.4654(7) 0.5799(4) 0.058(3) Uani 1 1 d . . . . .
H29 H 0.8288 0.4727 0.5536 0.070 Uiso 1 1 calc R . . . .
C30 C 0.7428(6) 0.4977(6) 0.5933(3) 0.042(2) Uani 1 1 d . . . . .
H30 H 0.7099 0.5267 0.5759 0.050 Uiso 1 1 calc R . . . .
C31 C 0.3906(5) 0.5090(5) 0.4956(3) 0.0273(17) Uani 1 1 d . . . . .
H31 H 0.4307 0.4918 0.4787 0.033 Uiso 1 1 calc R . . . .
C32 C 0.3624(5) 0.5890(5) 0.4926(3) 0.0285(18) Uani 1 1 d . . . . .
H32 H 0.3822 0.6263 0.4736 0.034 Uiso 1 1 calc R . . . .
C33 C 0.3047(5) 0.6153(5) 0.5176(3) 0.0311(19) Uani 1 1 d . . . . .
H33 H 0.2850 0.6709 0.5160 0.037 Uiso 1 1 calc R . . . .
C34 C 0.2762(5) 0.5599(5) 0.5447(3) 0.0290(18) Uani 1 1 d . . . . .
H34 H 0.2376 0.5774 0.5623 0.035 Uiso 1 1 calc R . . . .
C35 C 0.3047(4) 0.4770(5) 0.5462(2) 0.0240(16) Uani 1 1 d . . . . .
C36 C 0.2783(5) 0.4112(5) 0.5717(2) 0.0246(16) Uani 1 1 d . . . . .
C37 C 0.3158(5) 0.3337(5) 0.5680(2) 0.0243(16) Uani 1 1 d . . . . .
C38 C 0.2917(4) 0.2661(5) 0.5914(2) 0.0235(16) Uani 1 1 d . . . . .
H38 H 0.3175 0.2137 0.5895 0.028 Uiso 1 1 calc R . . . .
C39 C 0.2306(5) 0.2742(6) 0.6175(2) 0.0279(18) Uani 1 1 d . . . . .
C40 C 0.1934(5) 0.3520(6) 0.6199(3) 0.0317(19) Uani 1 1 d . . . . .
H40 H 0.1515 0.3587 0.6373 0.038 Uiso 1 1 calc R . . . .
C41 C 0.2168(5) 0.4192(6) 0.5974(3) 0.0298(19) Uani 1 1 d . . . . .
H41 H 0.1908 0.4715 0.5994 0.036 Uiso 1 1 calc R . . . .
C42 C 0.2070(5) 0.2007(6) 0.6401(3) 0.0313(19) Uani 1 1 d . . . . .
H42A H 0.1538 0.1886 0.6385 0.038 Uiso 0.35 1 calc R . P A 2
H42 H 0.2244 0.1493 0.6292 0.038 Uiso 0.65 1 calc R . P B 1
C43 C 0.2466(11) 0.1469(18) 0.6630(8) 0.039(6) Uani 0.35 1 d D U P C 2
C44 C 0.3323(8) 0.1473(13) 0.6718(6) 0.042(7) Uani 0.35 1 d D U P C 2
C45 C 0.3727(10) 0.2226(10) 0.6733(6) 0.036(6) Uani 0.35 1 d G U P C 2
H45 H 0.3462 0.2746 0.6713 0.043 Uiso 0.35 1 calc R . P C 2
C46 C 0.4519(10) 0.2218(10) 0.6776(6) 0.031(6) Uani 0.35 1 d G U P C 2
H46 H 0.4795 0.2733 0.6786 0.038 Uiso 0.35 1 calc R . P C 2
C47 C 0.4907(8) 0.1458(13) 0.6804(6) 0.034(6) Uani 0.35 1 d G U P C 2
H47 H 0.5449 0.1453 0.6834 0.040 Uiso 0.35 1 calc R . P C 2
C48 C 0.4504(11) 0.0705(10) 0.6789(7) 0.078(12) Uani 0.35 1 d G U P C 2
H48 H 0.4769 0.0185 0.6809 0.094 Uiso 0.35 1 calc R . P C 2
C49 C 0.3712(11) 0.0713(10) 0.6746(7) 0.045(10) Uani 0.35 1 d G U P C 2
H49 H 0.3436 0.0198 0.6736 0.054 Uiso 0.35 1 calc R . P C 2
C50 C 0.1678(7) 0.1898(8) 0.6717(4) 0.029(3) Uani 0.65 1 d D U P C 1
C51 C 0.1411(7) 0.2643(7) 0.6957(4) 0.047(4) Uani 0.65 1 d D U P C 1
C52 C 0.1942(6) 0.3184(8) 0.7126(4) 0.056(5) Uani 0.65 1 d G U P C 1
H52 H 0.2475 0.3092 0.7089 0.068 Uiso 0.65 1 calc R . P C 1
C53 C 0.1693(9) 0.3858(8) 0.7349(4) 0.075(8) Uani 0.65 1 d G U P C 1
H53 H 0.2055 0.4227 0.7464 0.090 Uiso 0.65 1 calc R . P C 1
C54 C 0.0913(10) 0.3993(9) 0.7404(5) 0.095(8) Uani 0.65 1 d G U P C 1
H54 H 0.0743 0.4454 0.7556 0.114 Uiso 0.65 1 calc R . P C 1
C55 C 0.0383(7) 0.3453(11) 0.7235(5) 0.087(5) Uani 0.65 1 d G U P C 1
H55 H -0.0150 0.3545 0.7272 0.104 Uiso 0.65 1 calc R . P C 1
C56 C 0.0632(7) 0.2778(9) 0.7012(4) 0.090(7) Uani 0.65 1 d G U P C 1
H56 H 0.0269 0.2409 0.6897 0.108 Uiso 0.65 1 calc R . P C 1
C57 C 0.1969(12) 0.0795(13) 0.6840(5) 0.041(6) Uani 0.35 1 d . U P C 2
C62 C 0.1475(14) 0.0274(16) 0.6634(4) 0.043(10) Uani 0.35 1 d G U P C 2
H62 H 0.1434 0.0327 0.6360 0.052 Uiso 0.35 1 calc R . P C 2
C61 C 0.1041(14) -0.0326(16) 0.6829(6) 0.044(9) Uani 0.35 1 d G U P C 2
H61 H 0.0704 -0.0682 0.6688 0.053 Uiso 0.35 1 calc R . P C 2
C60 C 0.1101(13) -0.0404(15) 0.7229(7) 0.060(11) Uani 0.35 1 d G U P C 2
H60 H 0.0805 -0.0814 0.7362 0.072 Uiso 0.35 1 calc R . P C 2
C59 C 0.1595(13) 0.0117(15) 0.7435(5) 0.043(7) Uani 0.35 1 d G U P C 2
H59 H 0.1636 0.0063 0.7709 0.052 Uiso 0.35 1 calc R . P C 2
C58 C 0.2028(12) 0.0716(12) 0.7241(5) 0.050(8) Uani 0.35 1 d G U P C 2
H58 H 0.2366 0.1073 0.7381 0.060 Uiso 0.35 1 calc R . P C 2
C68 C 0.1464(6) 0.1043(5) 0.6853(3) 0.033(3) Uani 0.65 1 d . . P C 1
C67 C 0.1370(7) 0.0884(6) 0.7246(3) 0.056(5) Uani 0.65 1 d G U P C 1
H67 H 0.1428 0.1326 0.7429 0.067 Uiso 0.65 1 calc R . P C 1
C66 C 0.1189(8) 0.0077(8) 0.7373(3) 0.064(5) Uani 0.65 1 d G U P C 1
H66 H 0.1125 -0.0032 0.7642 0.077 Uiso 0.65 1 calc R . P C 1
C65 C 0.1103(7) -0.0570(6) 0.7105(4) 0.050(5) Uani 0.65 1 d G U P C 1
H65 H 0.0980 -0.1121 0.7191 0.059 Uiso 0.65 1 calc R . P C 1
C64 C 0.1198(7) -0.0410(6) 0.6711(3) 0.034(4) Uani 0.65 1 d G U P C 1
H64 H 0.1139 -0.0852 0.6528 0.041 Uiso 0.65 1 calc R . P C 1
C63 C 0.1378(7) 0.0396(7) 0.6585(2) 0.039(5) Uani 0.65 1 d G U P C 1
H63 H 0.1442 0.0505 0.6316 0.046 Uiso 0.65 1 calc R . P C 1
O3 O 0.1656(4) 0.3865(4) 0.4932(2) 0.0383(15) Uani 1 1 d . . . . .
H3A H 0.2067 0.3619 0.4874 0.057 Uiso 1 1 calc GR . . . .
C69 C 0.1178(6) 0.3307(6) 0.5144(3) 0.041(2) Uani 1 1 d . . . . .
H69A H 0.1429 0.3157 0.5389 0.062 Uiso 1 1 calc GR . . . .
H69B H 0.1087 0.2798 0.4991 0.062 Uiso 1 1 calc GR . . . .
H69C H 0.0687 0.3583 0.5199 0.062 Uiso 1 1 calc GR . . . .
Cl3 Cl 0.4167(8) 0.2292(11) 0.6742(4) 0.050(4) Uani 0.2 1 d D . P D 1
Cl1 Cl 0.3738(11) 0.0658(11) 0.6617(7) 0.070(5) Uani 0.2 1 d D U P D 1
Cl2 Cl 0.5256(9) 0.1137(13) 0.6905(7) 0.083(6) Uani 0.2 1 d D U P D 1
Cl4 Cl 0.0352(12) 0.3800(15) 0.6988(7) 0.087(5) Uani 0.2 1 d D U P E 2
Cl6 Cl 0.1959(15) 0.411(2) 0.7280(8) 0.111(9) Uani 0.2 1 d D U P E 2
Cl5 Cl 0.0880(15) 0.356(2) 0.7758(9) 0.138(10) Uani 0.2 1 d D U P E 2
C70 C 0.4275(14) 0.1282(14) 0.6914(11) 0.061(16) Uani 0.2 1 d D U P D 1
H70 H 0.4081 0.1244 0.7186 0.073 Uiso 0.2 1 calc R . P D 1
C71 C 0.1133(17) 0.349(3) 0.7273(10) 0.100 Uiso 0.2 1 d D . P E 2
H71 H 0.1273 0.2891 0.7210 0.120 Uiso 0.2 1 calc R . P E 2

loop_
_atom_site_aniso_label
_atom_site_aniso_U_11
_atom_site_aniso_U_22
_atom_site_aniso_U_33
_atom_site_aniso_U_23
_atom_site_aniso_U_13
_atom_site_aniso_U_12
Ir1 0.01889(16) 0.01907(17) 0.02707(18) -0.00025(12) 0.00111(12) 0.00019(12)
O1 0.019(3) 0.028(3) 0.026(3) 0.000(2) -0.005(2) 0.002(2)
O2 0.023(3) 0.028(3) 0.026(3) -0.002(2) 0.006(2) -0.002(2)
N1 0.025(3) 0.015(3) 0.034(4) 0.002(3) 0.000(3) 0.003(3)
N2 0.019(3) 0.018(3) 0.034(4) 0.005(3) 0.002(3) 0.006(3)
C1 0.034(5) 0.044(5) 0.035(5) 0.002(4) 0.013(4) -0.002(4)
C2 0.025(4) 0.017(4) 0.038(5) 0.006(3) 0.009(3) 0.001(3)
C3 0.031(5) 0.032(5) 0.034(5) -0.005(4) 0.005(4) -0.010(4)
C4 0.024(4) 0.018(4) 0.028(4) -0.002(3) -0.001(3) 0.001(3)
C5 0.040(5) 0.043(5) 0.033(5) -0.010(4) -0.006(4) -0.001(4)
C6 0.032(4) 0.017(4) 0.037(5) 0.000(3) -0.003(4) 0.007(3)
C7 0.024(4) 0.028(4) 0.044(5) -0.009(4) -0.004(4) -0.002(3)
C8 0.033(5) 0.016(4) 0.061(7) -0.002(4) -0.001(5) 0.005(4)
C9 0.023(4) 0.028(4) 0.039(5) 0.000(4) -0.007(4) -0.001(3)
C10 0.020(4) 0.021(4) 0.035(5) 0.002(3) 0.001(3) -0.001(3)
C11 0.015(3) 0.027(4) 0.038(5) 0.001(4) 0.007(3) 0.001(3)
C12 0.024(4) 0.020(4) 0.021(4) 0.002(3) 0.008(3) 0.001(3)
C13 0.022(4) 0.025(4) 0.035(5) -0.002(3) 0.003(3) -0.002(3)
C14 0.023(4) 0.032(4) 0.032(5) -0.004(4) 0.001(3) -0.005(4)
C15 0.023(4) 0.034(5) 0.042(5) 0.003(4) -0.006(4) -0.001(4)
C16 0.030(4) 0.024(4) 0.043(5) 0.006(4) -0.004(4) 0.005(4)
C17 0.033(4) 0.029(4) 0.037(5) -0.002(4) -0.002(4) 0.002(4)
C18 0.027(4) 0.033(5) 0.026(4) -0.004(3) -0.003(3) -0.010(4)
C19 0.047(6) 0.036(5) 0.034(5) -0.009(4) -0.010(4) 0.000(4)
C20 0.073(9) 0.075(9) 0.067(9) -0.039(8) 0.005(7) -0.019(8)
C21 0.088(12) 0.113(13) 0.079(11) -0.058(10) 0.013(9) -0.015(10)
C22 0.103(12) 0.068(9) 0.081(11) -0.052(8) -0.003(9) -0.020(9)
C23 0.080(9) 0.041(6) 0.041(6) -0.007(5) -0.025(6) -0.018(6)
C24 0.050(6) 0.040(5) 0.055(7) -0.004(5) -0.002(5) -0.012(5)
C25 0.034(5) 0.030(4) 0.038(5) -0.006(4) 0.000(4) -0.013(4)
C26 0.039(6) 0.058(7) 0.055(7) 0.011(6) -0.005(5) -0.004(5)
C27 0.032(6) 0.071(9) 0.090(10) 0.024(8) -0.001(6) -0.006(6)
C28 0.036(6) 0.053(7) 0.108(12) -0.009(7) 0.023(7) -0.003(6)
C29 0.072(8) 0.049(7) 0.054(7) -0.003(6) 0.016(7) -0.016(6)
C30 0.051(6) 0.037(5) 0.037(5) 0.000(4) 0.005(4) -0.015(5)
C31 0.023(4) 0.021(4) 0.038(5) -0.001(3) 0.000(3) 0.000(3)
C32 0.023(4) 0.020(4) 0.043(5) 0.007(4) -0.004(4) 0.002(3)
C33 0.031(4) 0.021(4) 0.041(5) 0.004(4) -0.004(4) 0.001(4)
C34 0.027(4) 0.025(4) 0.035(5) -0.003(4) 0.000(4) 0.004(4)
C35 0.019(4) 0.020(4) 0.032(4) -0.006(3) -0.006(3) 0.000(3)
C36 0.020(4) 0.026(4) 0.028(4) -0.002(3) -0.002(3) 0.001(3)
C37 0.023(4) 0.025(4) 0.025(4) -0.002(3) -0.002(3) -0.003(3)
C38 0.015(3) 0.028(4) 0.027(4) 0.001(3) -0.001(3) 0.001(3)
C39 0.026(4) 0.035(5) 0.023(4) 0.007(3) -0.002(3) -0.001(4)
C40 0.025(4) 0.039(5) 0.031(4) 0.003(4) 0.005(4) 0.003(4)
C41 0.021(4) 0.030(4) 0.038(5) -0.006(4) 0.002(4) 0.009(3)
C42 0.024(4) 0.030(4) 0.040(5) -0.001(4) -0.003(4) 0.002(4)
C43 0.040(10) 0.036(9) 0.042(10) 0.001(8) 0.004(8) -0.001(8)
C44 0.047(10) 0.046(10) 0.034(9) -0.007(8) 0.009(8) -0.015(8)
C45 0.042(10) 0.039(10) 0.028(9) 0.004(8) 0.003(8) 0.003(8)
C46 0.020(9) 0.044(10) 0.031(9) 0.010(8) 0.000(8) -0.010(8)
C47 0.029(9) 0.041(9) 0.032(9) 0.010(8) 0.011(7) -0.006(8)
C48 0.075(14) 0.080(14) 0.080(14) 0.012(9) -0.001(9) 0.001(9)
C49 0.046(11) 0.047(11) 0.041(11) 0.007(5) -0.007(5) -0.001(5)
C50 0.025(5) 0.030(6) 0.033(6) -0.001(5) 0.010(5) -0.001(5)
C51 0.057(8) 0.036(7) 0.048(7) 0.004(6) 0.025(6) -0.002(6)
C52 0.067(8) 0.054(8) 0.048(7) -0.006(6) -0.007(7) 0.010(7)
C53 0.091(12) 0.065(10) 0.069(10) 0.011(8) -0.016(9) -0.007(8)
C54 0.096(11) 0.095(11) 0.095(11) -0.011(9) 0.018(9) 0.004(9)
C55 0.073(7) 0.101(8) 0.086(8) -0.005(7) 0.010(7) 0.001(7)
C56 0.090(11) 0.088(11) 0.091(11) -0.013(8) 0.021(8) -0.010(9)
C57 0.045(10) 0.040(10) 0.039(10) 0.011(8) 0.001(8) -0.006(8)
C62 0.042(13) 0.047(13) 0.041(12) 0.005(9) -0.003(9) -0.009(9)
C61 0.045(12) 0.045(11) 0.043(12) 0.003(9) -0.001(9) -0.010(9)
C60 0.062(14) 0.061(14) 0.058(13) 0.011(9) 0.002(9) -0.009(9)
C59 0.036(10) 0.052(11) 0.041(10) 0.015(8) -0.001(8) 0.001(8)
C58 0.050(11) 0.054(11) 0.046(11) 0.011(8) -0.008(8) -0.001(9)
C68 0.032(7) 0.031(7) 0.036(8) 0.000(6) 0.011(6) 0.000(6)
C67 0.065(8) 0.052(8) 0.051(8) -0.002(7) 0.015(7) -0.014(7)
C66 0.078(9) 0.064(9) 0.052(8) 0.007(7) 0.016(7) -0.006(8)
C65 0.058(8) 0.044(7) 0.047(8) 0.012(7) -0.001(7) -0.002(7)
C64 0.036(7) 0.038(7) 0.029(6) 0.000(6) 0.008(6) 0.006(6)
C63 0.037(7) 0.033(7) 0.046(8) 0.008(6) -0.006(6) -0.004(6)
O3 0.031(3) 0.035(4) 0.049(4) 0.002(3) 0.004(3) 0.002(3)
C69 0.042(5) 0.024(4) 0.057(6) 0.000(4) 0.007(5) -0.005(4)
Cl3 0.023(6) 0.092(11) 0.034(6) 0.021(7) -0.007(5) -0.012(7)
Cl1 0.071(8) 0.064(8) 0.076(9) 0.018(6) -0.055(7) -0.008(6)
Cl2 0.045(8) 0.086(11) 0.120(13) 0.003(10) -0.048(9) 0.007(8)
Cl4 0.073(7) 0.101(8) 0.086(8) -0.005(7) 0.010(7) 0.001(7)
Cl6 0.087(13) 0.164(18) 0.081(13) 0.002(13) -0.009(11) -0.030(14)
Cl5 0.088(13) 0.192(19) 0.136(17) 0.039(15) -0.023(12) 0.047(14)
C70 0.066(18) 0.059(18) 0.057(18) -0.007(10) 0.001(10) -0.003(10)

loop_
_atom_type_symbol
_atom_type_description
_atom_type_scat_dispersion_real
_atom_type_scat_dispersion_imag
_atom_type_scat_source
C C 0.0033 0.0016 'International Tables Vol C Tables 4.2.6.8 and 6.1.1.4'
H H 0.0000 0.0000 'International Tables Vol C Tables 4.2.6.8 and 6.1.1.4'
Cl Cl 0.1484 0.1585 'International Tables Vol C Tables 4.2.6.8 and 6.1.1.4'
Ir Ir -1.4442 7.9887 'International Tables Vol C Tables 4.2.6.8 and 6.1.1.4'
N N 0.0061 0.0033 'International Tables Vol C Tables 4.2.6.8 and 6.1.1.4'
O O 0.0106 0.0060 'International Tables Vol C Tables 4.2.6.8 and 6.1.1.4'

loop_
_geom_angle_atom_site_label_1
_geom_angle_atom_site_label_2
_geom_angle_atom_site_label_3
_geom_angle
O1 Ir1 O2 87.9(2)
N1 Ir1 O1 87.1(2)
N1 Ir1 O2 95.5(2)
N1 Ir1 N2 176.3(3)
N2 Ir1 O1 94.6(2)
N2 Ir1 O2 87.8(2)
C12 Ir1 O1 174.9(3)
C12 Ir1 O2 93.4(3)
C12 Ir1 N1 97.7(3)
C12 Ir1 N2 80.5(3)
C12 Ir1 C37 89.3(3)
C37 Ir1 O1 89.8(3)
C37 Ir1 O2 175.1(3)
C37 Ir1 N1 80.1(3)
C37 Ir1 N2 96.6(3)
C4 O1 Ir1 125.0(5)
C2 O2 Ir1 125.4(5)
C31 N1 Ir1 124.3(6)
C31 N1 C35 120.1(7)
C35 N1 Ir1 115.4(5)
C6 N2 Ir1 123.4(6)
C6 N2 C10 121.6(7)
C10 N2 Ir1 115.0(5)
H1A C1 H1B 109.5
H1A C1 H1C 109.5
H1B C1 H1C 109.5
C2 C1 H1A 109.5
C2 C1 H1B 109.5
C2 C1 H1C 109.5
O2 C2 C1 115.3(8)
O2 C2 C3 126.4(8)
C3 C2 C1 118.2(8)
C2 C3 H3 116.0
C4 C3 C2 128.0(9)
C4 C3 H3 116.0
O1 C4 C3 126.8(8)
O1 C4 C5 113.8(7)
C3 C4 C5 119.4(8)
C4 C5 H5A 109.5
C4 C5 H5B 109.5
C4 C5 H5C 109.5
H5A C5 H5B 109.5
H5A C5 H5C 109.5
H5B C5 H5C 109.5
N2 C6 H6 119.3
N2 C6 C7 121.3(8)
C7 C6 H6 119.3
C6 C7 H7 120.9
C8 C7 C6 118.2(8)
C8 C7 H7 120.9
C7 C8 H8 120.1
C7 C8 C9 119.8(8)
C9 C8 H8 120.1
C8 C9 H9 120.0
C8 C9 C10 120.1(8)
C10 C9 H9 120.0
N2 C10 C9 118.9(7)
N2 C10 C11 114.4(7)
C9 C10 C11 126.7(8)
C12 C11 C10 115.0(7)
C16 C11 C10 123.0(8)
C16 C11 C12 121.9(8)
C11 C12 Ir1 114.9(6)
C11 C12 C13 115.1(8)
C13 C12 Ir1 130.0(6)
C12 C13 H13 118.4
C14 C13 C12 123.3(8)
C14 C13 H13 118.4
C13 C14 C15 119.0(8)
C13 C14 C17 120.8(8)
C15 C14 C17 119.8(8)
C14 C15 H15 120.0
C16 C15 C14 120.0(8)
C16 C15 H15 120.0
C11 C16 H16 119.8
C15 C16 C11 120.4(8)
C15 C16 H16 119.8
C14 C17 H17 116.5
C18 C17 C14 127.0(8)
C18 C17 H17 116.5
C17 C18 C19 120.7(9)
C17 C18 C25 122.8(8)
C19 C18 C25 116.3(8)
C20 C19 C18 121.6(10)
C20 C19 C24 117.3(10)
C24 C19 C18 121.1(9)
C19 C20 H20 120.1
C19 C20 C21 119.9(13)
C21 C20 H20 120.1
C20 C21 H21 119.5
C22 C21 C20 121.0(14)
C22 C21 H21 119.5
C21 C22 H22 120.0
C23 C22 C21 119.9(12)
C23 C22 H22 120.0
C22 C23 H23 120.3
C22 C23 C24 119.5(12)
C24 C23 H23 120.3
C19 C24 C23 122.3(11)
C19 C24 H24 118.8
C23 C24 H24 118.8
C26 C25 C18 122.1(9)
C30 C25 C18 119.5(9)
C30 C25 C26 118.1(10)
C25 C26 H26 118.7
C27 C26 C25 122.6(12)
C27 C26 H26 118.7
C26 C27 H27 120.9
C26 C27 C28 118.2(12)
C28 C27 H27 120.9
C27 C28 H28 119.4
C29 C28 C27 121.3(12)
C29 C28 H28 119.4
C28 C29 H29 120.2
C28 C29 C30 119.6(12)
C30 C29 H29 120.2
C25 C30 C29 120.1(11)
C25 C30 H30 119.9
C29 C30 H30 119.9
N1 C31 H31 119.2
N1 C31 C32 121.6(8)
C32 C31 H31 119.2
C31 C32 H32 120.2
C31 C32 C33 119.6(8)
C33 C32 H32 120.2
C32 C33 H33 120.4
C34 C33 C32 119.3(8)
C34 C33 H33 120.4
C33 C34 H34 120.1
C33 C34 C35 119.7(8)
C35 C34 H34 120.1
N1 C35 C34 119.6(8)
N1 C35 C36 114.4(7)
C34 C35 C36 126.0(8)
C37 C36 C35 115.6(7)
C41 C36 C35 124.4(8)
C41 C36 C37 119.9(8)
C36 C37 Ir1 114.4(6)
C36 C37 C38 118.6(7)
C38 C37 Ir1 126.9(6)
C37 C38 H38 119.2
C39 C38 C37 121.7(8)
C39 C38 H38 119.2
C38 C39 C42 118.9(8)
C40 C39 C38 118.2(8)
C40 C39 C42 122.9(8)
C39 C40 H40 119.6
C41 C40 C39 120.8(8)
C41 C40 H40 119.6
C36 C41 H41 119.6
C40 C41 C36 120.8(8)
C40 C41 H41 119.6
C39 C42 H42A 113.9
C39 C42 H42 112.7
C43 C42 C39 132.2(12)
C43 C42 H42A 113.9
C50 C42 C39 134.6(10)
C50 C42 H42 112.7
C42 C43 C44 128(2)
C42 C43 C57 114.9(16)
C44 C43 C57 117(2)
C45 C44 C43 120.5(17)
C45 C44 C49 120.0
C49 C44 C43 119.2(17)
C44 C45 H45 120.0
C44 C45 C46 120.0
C46 C45 H45 120.0
C45 C46 H46 120.0
C47 C46 C45 120.0
C47 C46 H46 120.0
C46 C47 H47 120.0
C48 C47 C46 120.0
C48 C47 H47 120.0
C47 C48 H48 120.0
C47 C48 C49 120.0
C49 C48 H48 120.0
C44 C49 H49 120.0
C48 C49 C44 120.0
C48 C49 H49 120.0
C42 C50 C51 120.9(11)
C42 C50 C68 121.2(11)
C68 C50 C51 117.8(10)
C52 C51 C50 120.4(10)
C52 C51 C56 120.0
C56 C51 C50 119.6(10)
C51 C52 H52 120.0
C53 C52 C51 120.0
C53 C52 H52 120.0
C52 C53 H53 120.0
C52 C53 C54 120.0
C54 C53 H53 120.0
C53 C54 H54 120.0
C53 C54 C55 120.0
C55 C54 H54 120.0
C54 C55 H55 120.0
C56 C55 C54 120.0
C56 C55 H55 120.0
C51 C56 H56 120.0
C55 C56 C51 120.0
C55 C56 H56 120.0
C62 C57 C43 121.2(16)
C62 C57 C58 120.0
C58 C57 C43 118.8(16)
C57 C62 H62 120.0
C57 C62 C61 120.0
C61 C62 H62 120.0
C62 C61 H61 120.0
C60 C61 C62 120.0
C60 C61 H61 120.0
C61 C60 H60 120.0
C61 C60 C59 120.0
C59 C60 H60 120.0
C60 C59 H59 120.0
C58 C59 C60 120.0
C58 C59 H59 120.0
C57 C58 H58 120.0
C59 C58 C57 120.0
C59 C58 H58 120.0
C67 C68 C50 120.2(9)
C67 C68 C63 120.0
C63 C68 C50 119.8(8)
C68 C67 H67 120.0
C68 C67 C66 120.0
C66 C67 H67 120.0
C67 C66 H66 120.0
C67 C66 C65 120.0
C65 C66 H66 120.0
C66 C65 H65 120.0
C66 C65 C64 120.0
C64 C65 H65 120.0
C65 C64 H64 120.0
C63 C64 C65 120.0
C63 C64 H64 120.0
C68 C63 H63 120.0
C64 C63 C68 120.0
C64 C63 H63 120.0
C69 O3 H3A 109.5
O3 C69 H69A 109.5
O3 C69 H69B 109.5
O3 C69 H69C 109.5
H69A C69 H69B 109.5
H69A C69 H69C 109.5
H69B C69 H69C 109.5
Cl3 C70 Cl2 103.1(16)
Cl3 C70 H70 110.0
Cl1 C70 Cl3 106.1(17)
Cl1 C70 Cl2 117.2(19)
Cl1 C70 H70 110.0
Cl2 C70 H70 110.0
Cl4 C71 H71 109.7
Cl6 C71 Cl4 119(3)
Cl6 C71 H71 109.7
Cl5 C71 Cl4 109(2)
Cl5 C71 Cl6 99(2)
Cl5 C71 H71 109.7

loop_
_geom_bond_atom_site_label_1
_geom_bond_atom_site_label_2
_geom_bond_distance
Ir1 O1 2.152(5)
Ir1 O2 2.152(5)
Ir1 N1 2.047(6)
Ir1 N2 2.057(6)
Ir1 C12 1.973(8)
Ir1 C37 2.010(8)
O1 C4 1.290(10)
O2 C2 1.283(10)
N1 C31 1.357(11)
N1 C35 1.360(10)
N2 C6 1.343(11)
N2 C10 1.351(10)
C1 H1A 0.9800
C1 H1B 0.9800
C1 H1C 0.9800
C1 C2 1.506(11)
C2 C3 1.404(12)
C3 H3 0.9500
C3 C4 1.390(11)
C4 C5 1.509(12)
C5 H5A 0.9800
C5 H5B 0.9800
C5 H5C 0.9800
C6 H6 0.9500
C6 C7 1.395(12)
C7 H7 0.9500
C7 C8 1.383(13)
C8 H8 0.9500
C8 C9 1.386(12)
C9 H9 0.9500
C9 C10 1.401(11)
C10 C11 1.448(11)
C11 C12 1.414(11)
C11 C16 1.412(12)
C12 C13 1.421(11)
C13 H13 0.9500
C13 C14 1.394(12)
C14 C15 1.401(12)
C14 C17 1.483(12)
C15 H15 0.9500
C15 C16 1.372(12)
C16 H16 0.9500
C17 H17 0.9500
C17 C18 1.357(12)
C18 C19 1.476(12)
C18 C25 1.483(13)
C19 C20 1.382(16)
C19 C24 1.388(14)
C20 H20 0.9500
C20 C21 1.405(18)
C21 H21 0.9500
C21 C22 1.37(2)
C22 H22 0.9500
C22 C23 1.348(19)
C23 H23 0.9500
C23 C24 1.394(14)
C24 H24 0.9500
C25 C26 1.391(14)
C25 C30 1.379(13)
C26 H26 0.9500
C26 C27 1.376(16)
C27 H27 0.9500
C27 C28 1.390(19)
C28 H28 0.9500
C28 C29 1.362(19)
C29 H29 0.9500
C29 C30 1.421(16)
C30 H30 0.9500
C31 H31 0.9500
C31 C32 1.367(11)
C32 H32 0.9500
C32 C33 1.389(12)
C33 H33 0.9500
C33 C34 1.377(12)
C34 H34 0.9500
C34 C35 1.409(11)
C35 C36 1.443(12)
C36 C37 1.401(11)
C36 C41 1.396(11)
C37 C38 1.410(11)
C38 H38 0.9500
C38 C39 1.401(11)
C39 C40 1.400(12)
C39 C42 1.464(12)
C40 H40 0.9500
C40 C41 1.384(12)
C41 H41 0.9500
C42 H42A 0.9500
C42 H42 0.9500
C42 C43 1.35(3)
C42 C50 1.298(15)
C43 C44 1.527(16)
C43 C57 1.56(3)
C44 C45 1.3900
C44 C49 1.3900
C45 H45 0.9500
C45 C46 1.3900
C46 H46 0.9500
C46 C47 1.3900
C47 H47 0.9500
C47 C48 1.3900
C48 H48 0.9500
C48 C49 1.3900
C49 H49 0.9500
C50 C51 1.518(14)
C50 C68 1.486(15)
C51 C52 1.3900
C51 C56 1.3900
C52 H52 0.9500
C52 C53 1.3900
C53 H53 0.9500
C53 C54 1.3900
C54 H54 0.9500
C54 C55 1.3900
C55 H55 0.9500
C55 C56 1.3900
C56 H56 0.9500
C57 C62 1.3900
C57 C58 1.3900
C62 H62 0.9500
C62 C61 1.3900
C61 H61 0.9500
C61 C60 1.3900
C60 H60 0.9500
C60 C59 1.3900
C59 H59 0.9500
C59 C58 1.3900
C58 H58 0.9500
C68 C67 1.3900
C68 C63 1.3900
C67 H67 0.9500
C67 C66 1.3900
C66 H66 0.9500
C66 C65 1.3900
C65 H65 0.9500
C65 C64 1.3900
C64 H64 0.9500
C64 C63 1.3900
C63 H63 0.9500
O3 H3A 0.8400
O3 C69 1.422(11)
C69 H69A 0.9800
C69 H69B 0.9800
C69 H69C 0.9800
Cl3 C70 1.72(2)
Cl1 C70 1.70(2)
Cl2 C70 1.73(2)
Cl4 C71 1.75(2)
Cl6 C71 1.75(2)
Cl5 C71 1.73(2)
C70 H70 1.0000
C71 H71 1.0000

loop_
_geom_torsion_atom_site_label_1
_geom_torsion_atom_site_label_2
_geom_torsion_atom_site_label_3
_geom_torsion_atom_site_label_4
_geom_torsion
Ir1 O1 C4 C3 -4.6(12)
Ir1 O1 C4 C5 176.1(5)
Ir1 O2 C2 C1 -174.5(5)
Ir1 O2 C2 C3 3.3(12)
Ir1 N1 C31 C32 175.9(6)
Ir1 N1 C35 C34 -178.5(6)
Ir1 N1 C35 C36 1.9(9)
Ir1 N2 C6 C7 -176.8(7)
Ir1 N2 C10 C9 178.9(6)
Ir1 N2 C10 C11 -0.5(9)
Ir1 C12 C13 C14 -176.5(6)
Ir1 C37 C38 C39 -175.0(6)
O2 C2 C3 C4 2.1(15)
N1 C31 C32 C33 1.0(13)
N1 C35 C36 C37 -0.1(11)
N1 C35 C36 C41 -176.6(8)
N2 C6 C7 C8 -3.0(14)
N2 C10 C11 C12 3.0(11)
N2 C10 C11 C16 -179.5(8)
C1 C2 C3 C4 179.9(9)
C2 C3 C4 O1 -1.4(15)
C2 C3 C4 C5 177.8(9)
C6 N2 C10 C9 -1.5(12)
C6 N2 C10 C11 179.2(8)
C6 C7 C8 C9 0.3(14)
C7 C8 C9 C10 1.7(14)
C8 C9 C10 N2 -1.2(13)
C8 C9 C10 C11 178.1(9)
C9 C10 C11 C12 -176.3(8)
C9 C10 C11 C16 1.2(14)
C10 N2 C6 C7 3.6(13)
C10 C11 C12 Ir1 -4.1(9)
C10 C11 C12 C13 175.2(7)
C10 C11 C16 C15 -177.6(9)
C11 C12 C13 C14 4.3(12)
C12 C11 C16 C15 -0.3(14)
C12 C13 C14 C15 -3.5(13)
C12 C13 C14 C17 -175.9(8)
C13 C14 C15 C16 0.6(14)
C13 C14 C17 C18 -147.1(9)
C14 C15 C16 C11 1.3(14)
C14 C17 C18 C19 -171.9(9)
C14 C17 C18 C25 13.1(15)
C15 C14 C17 C18 40.6(14)
C16 C11 C12 Ir1 178.3(7)
C16 C11 C12 C13 -2.4(12)
C17 C14 C15 C16 173.0(9)
C17 C18 C19 C20 25.0(16)
C17 C18 C19 C24 -156.2(10)
C17 C18 C25 C26 -117.0(11)
C17 C18 C25 C30 68.5(12)
C18 C19 C20 C21 179.3(14)
C18 C19 C24 C23 179.3(10)
C18 C25 C26 C27 -176.2(10)
C18 C25 C30 C29 175.7(9)
C19 C18 C25 C26 67.8(12)
C19 C18 C25 C30 -106.7(10)
C19 C20 C21 C22 2(3)
C20 C19 C24 C23 -1.9(18)
C20 C21 C22 C23 -3(3)
C21 C22 C23 C24 2(2)
C22 C23 C24 C19 0.7(19)
C24 C19 C20 C21 0(2)
C25 C18 C19 C20 -159.7(11)
C25 C18 C19 C24 19.1(14)
C25 C26 C27 C28 1.3(19)
C26 C25 C30 C29 1.0(14)
C26 C27 C28 C29 0(2)
C27 C28 C29 C30 -0.3(19)
C28 C29 C30 C25 -0.1(16)
C30 C25 C26 C27 -1.7(16)
C31 N1 C35 C34 -3.1(12)
C31 N1 C35 C36 177.4(7)
C31 C32 C33 C34 -0.7(13)
C32 C33 C34 C35 -1.5(13)
C33 C34 C35 N1 3.4(12)
C33 C34 C35 C36 -177.1(8)
C34 C35 C36 C37 -179.6(8)
C34 C35 C36 C41 3.9(14)
C35 N1 C31 C32 0.9(12)
C35 C36 C37 Ir1 -1.8(9)
C35 C36 C37 C38 -178.5(7)
C35 C36 C41 C40 177.7(8)
C36 C37 C38 C39 1.3(12)
C37 C36 C41 C40 1.3(13)
C37 C38 C39 C40 -0.1(12)
C37 C38 C39 C42 178.2(8)
C38 C39 C40 C41 -0.5(13)
C38 C39 C42 C43 52(2)
C38 C39 C42 C50 160.7(12)
C39 C40 C41 C36 -0.1(14)
C39 C42 C43 C44 -1(4)
C39 C42 C43 C57 176.4(14)
C39 C42 C50 C51 -6(2)
C39 C42 C50 C68 173.3(10)
C40 C39 C42 C43 -129.6(19)
C40 C39 C42 C50 -21.0(17)
C41 C36 C37 Ir1 174.9(6)
C41 C36 C37 C38 -1.9(12)
C42 C39 C40 C41 -178.8(9)
C42 C43 C44 C45 32(3)
C42 C43 C44 C49 -142(2)
C42 C43 C57 C62 54(3)
C42 C43 C57 C58 -126(2)
C42 C50 C51 C52 -62.3(17)
C42 C50 C51 C56 118.4(12)
C42 C50 C68 C67 150.8(11)
C42 C50 C68 C63 -27.5(16)
C43 C44 C45 C46 -174(2)
C43 C44 C49 C48 174(2)
C43 C57 C62 C61 180(2)
C43 C57 C58 C59 -180(2)
C44 C43 C57 C62 -129(2)
C44 C43 C57 C58 51(3)
C44 C45 C46 C47 0.0
C45 C44 C49 C48 0.0
C45 C46 C47 C48 0.0
C46 C47 C48 C49 0.0
C47 C48 C49 C44 0.0
C49 C44 C45 C46 0.0
C50 C51 C52 C53 -179.2(13)
C50 C51 C56 C55 179.2(12)
C50 C68 C67 C66 -178.3(11)
C50 C68 C63 C64 178.3(11)
C51 C50 C68 C67 -30.2(15)
C51 C50 C68 C63 151.5(10)
C51 C52 C53 C54 0.0
C52 C51 C56 C55 0.0
C52 C53 C54 C55 0.0
C53 C54 C55 C56 0.0
C54 C55 C56 C51 0.0
C56 C51 C52 C53 0.0
C57 C43 C44 C45 -144.8(19)
C57 C43 C44 C49 41(3)
C57 C62 C61 C60 0.0
C62 C57 C58 C59 0.0
C62 C61 C60 C59 0.0
C61 C60 C59 C58 0.0
C60 C59 C58 C57 0.0
C58 C57 C62 C61 0.0
C68 C50 C51 C52 118.6(12)
C68 C50 C51 C56 -60.6(15)
C68 C67 C66 C65 0.0
C67 C68 C63 C64 0.0
C67 C66 C65 C64 0.0
C66 C65 C64 C63 0.0
C65 C64 C63 C68 0.0
C63 C68 C67 C66 0.0
